data_7042761
loop_
_publ_author_name
'Housecroft, Catherine E.'
'Constable, Edwin C.'
'Brunner, Fabian'
'H\"aussinger, Daniel'
'Graber, Stefan'
'Prescimone, Alessandro'
'Baumgartner, Yann'

_publ_section_title
;
 The effects of introducing sterically demanding aryl substituents in
 [Cu(N^N)(P^P)]+ complexes
;
_journal_name_full 'Dalton Trans.'
_journal_paper_doi 10.1039/C7DT00782E
_journal_year 2017
_chemical_absolute_configuration ad
_chemical_compound_source 'Fabian Brunner'
_chemical_formula_moiety 'C59 H46 Cu1 F6 N2 O1 P3'
_chemical_formula_sum 'C59 H46 Cu F6 N2 O P3'
_chemical_formula_weight 1069.48
_space_group_IT_number 7
_symmetry_cell_setting monoclinic
_symmetry_space_group_name_Hall 'P -2yac'
_symmetry_space_group_name_H-M 'P 1 n 1'
_atom_sites_solution_hydrogens difmap
_atom_sites_solution_primary other
_audit_creation_date 2016-05-17
_audit_creation_method CRYSTALS_ver_14.61_build_5809
_audit_update_record
;
2017-01-19 deposited with the CCDC.
2017-04-24 downloaded from the CCDC.
;
_cell_angle_alpha 90
_cell_angle_beta 98.647(3)
_cell_angle_gamma 90
_cell_formula_units_Z 2
_cell_length_a 11.4374(8)
_cell_length_b 13.1660(9)
_cell_length_c 16.8565(12)
_cell_measurement_reflns_used 9969
_cell_measurement_temperature 123
_cell_measurement_theta_max 70
_cell_measurement_theta_min 3
_cell_volume 2509.5(3)
_computing_cell_refinement 'Apex2 (Bruker AXS, 2006)'
_computing_data_collection 'Apex2 (Bruker AXS, 2006)'
_computing_data_reduction 'Apex2 (Bruker AXS, 2006)'
_computing_molecular_graphics 'CAMERON (Watkin et al., 1996)'
_computing_publication_material 'CRYSTALS (Betteridge et al., 2003)'
_computing_structure_refinement 'CRYSTALS (Betteridge et al., 2003)'
_computing_structure_solution 'Superflip (Palatinus & Chapuis, 2007)'
_diffrn_ambient_temperature 123
_diffrn_measured_fraction_theta_full 0.985
_diffrn_measured_fraction_theta_max 0.963
_diffrn_measurement_device Area
_diffrn_measurement_device_type 'Bruker Kappa Apex2'
_diffrn_measurement_method '\f & \w scans'
_diffrn_radiation_monochromator graphite
_diffrn_radiation_type 'Cu K\a'
_diffrn_radiation_wavelength 1.54178
_diffrn_reflns_av_R_equivalents 0.024
_diffrn_reflns_limit_h_max 13
_diffrn_reflns_limit_h_min -13
_diffrn_reflns_limit_k_max 15
_diffrn_reflns_limit_k_min -14
_diffrn_reflns_limit_l_max 20
_diffrn_reflns_limit_l_min -20
_diffrn_reflns_number 16429
_diffrn_reflns_theta_full 68.000
_diffrn_reflns_theta_max 69.797
_diffrn_reflns_theta_min 3.357
_diffrn_standards_number 0
_exptl_absorpt_coefficient_mu 2.079
_exptl_absorpt_correction_T_max 0.94
_exptl_absorpt_correction_T_min 0.81
_exptl_absorpt_correction_type multi-scan
_exptl_absorpt_process_details 'SADABS (Siemens, 1996)'
_exptl_crystal_colour plate
_exptl_crystal_density_diffrn 1.415
_exptl_crystal_density_method 'not measured'
_exptl_crystal_description yellow
_exptl_crystal_F_000 1100
_exptl_crystal_recrystallization_method
; 
DCM / Et2O
;
_exptl_crystal_size_max 0.100
_exptl_crystal_size_mid 0.080
_exptl_crystal_size_min 0.030
_refine_diff_density_max 1.09
_refine_diff_density_min -0.47
_refine_ls_abs_structure_details 'Flack (1983), 3077 Friedel-pairs'
_refine_ls_abs_structure_Flack 0.05(2)
_refine_ls_extinction_method None
_refine_ls_goodness_of_fit_ref 0.7142
_refine_ls_hydrogen_treatment constr
_refine_ls_matrix_type full
_refine_ls_number_parameters 650
_refine_ls_number_reflns 7589
_refine_ls_number_restraints 2
_refine_ls_R_factor_all 0.0476
_refine_ls_R_factor_gt 0.0472
_refine_ls_shift/su_max 0.0008991
_refine_ls_shift/su_mean 0.0000519
_refine_ls_structure_factor_coef Fsqd
_refine_ls_weighting_details
;
 Method, part 1, Chebychev polynomial, (Watkin, 1994, Prince, 1982) 
 [weight] = 1.0/[A~0~*T~0~(x)+A~1~*T~1~(x) ... +A~n-1~]*T~n-1~(x)] 
 where A~i~ are the Chebychev coefficients listed below and x= Fcalc/Fmax 
 Method = Robust Weighting (Prince, 1982) 
 W = [weight] * [1-(deltaF/6*sigmaF)^2^]^2^ 
 A~i~ are: 
 4.76 6.14 1.71 
;
_refine_ls_weighting_scheme calc
_refine_ls_wR_factor_all 0.1121
_refine_ls_wR_factor_gt 0.1120
_refine_ls_wR_factor_ref 0.1121
_reflns_limit_h_max 13
_reflns_limit_h_min -13
_reflns_limit_k_max 15
_reflns_limit_k_min 0
_reflns_limit_l_max 20
_reflns_limit_l_min -20
_reflns_number_gt 7511
_reflns_number_total 7635
_reflns_threshold_expression I>2.0\s(I)
_oxford_diffrn_Wilson_B_factor 0.00
_oxford_diffrn_Wilson_scale 0.00
_oxford_refine_ls_r_factor_ref 0.0476
_oxford_refine_ls_scale 0.15337(6)
_oxford_reflns_number_all 7589
_oxford_reflns_threshold_expression_ref I>-3.0\s(I)
_oxford_structure_analysis_title 'BRF052_123K_0m in Pn'
_cod_data_source_file c7dt00782e2.cif
_cod_data_source_block BRF052_123K
_cod_depositor_comments
;
The following automatic conversions were performed:

'_atom_sites_solution_primary' value 'Other' changed to 'other'
according to
/home/data/users/saulius/crontab/automatic-downloads/rss-feeds/RSC/lib/dictionaries/cif_core.dic
dictionary named 'cif_core.dic' version 2.4.2 from 2011-04-26.

Automatic conversion script
Id: cif_fix_values 4973 2017-02-22 13:04:09Z antanas 
;
_cod_original_sg_symbol_H-M 'P n '
_cod_original_formula_sum 'C59 H46 Cu1 F6 N2 O1 P3'
_cod_database_code 7042761

loop_
_symmetry_equiv_pos_as_xyz
x,y,z
x+1/2,-y,z+1/2

loop_
_atom_site_label
_atom_site_type_symbol
_atom_site_fract_x
_atom_site_fract_y
_atom_site_fract_z
_atom_site_U_iso_or_equiv
_atom_site_occupancy
_atom_site_adp_type
_atom_site_refinement_flags_posn
C1 C -0.8868(5) -0.9255(3) -0.6144(3) 0.0392 1.0000 Uani .
C2 C -0.8743(5) -0.9467(4) -0.6930(3) 0.0449 1.0000 Uani .
C3 C -0.9761(5) -0.9676(3) -0.7489(3) 0.0434 1.0000 Uani .
C4 C -0.9693(6) -0.9834(4) -0.8326(4) 0.0539 1.0000 Uani .
C5 C -1.0710(6) -1.0022(4) -0.8841(3) 0.0572 1.0000 Uani .
C6 C -1.1798(6) -1.0070(4) -0.8561(3) 0.0531 1.0000 Uani .
C7 C -1.1915(5) -0.9909(4) -0.7772(3) 0.0466 1.0000 Uani .
C8 C -1.0875(4) -0.9696(3) -0.7240(3) 0.0376 1.0000 Uani .
C9 C -1.0967(4) -0.9505(3) -0.6398(3) 0.0376 1.0000 Uani .
C10 C -0.9983(4) -0.9268(3) -0.5881(3) 0.0374 1.0000 Uani .
C11 C -1.0030(4) -0.9078(3) -0.5006(2) 0.0296 1.0000 Uani .
C12 C -1.0666(4) -0.9705(3) -0.4566(3) 0.0370 1.0000 Uani .
C13 C -1.0562(4) -0.9571(3) -0.3744(3) 0.0357 1.0000 Uani .
C14 C -0.9809(4) -0.8835(3) -0.3377(2) 0.0332 1.0000 Uani .
C15 C -0.9209(4) -0.8218(3) -0.3852(2) 0.0272 1.0000 Uani .
C16 C -0.8398(4) -0.7400(3) -0.3514(2) 0.0281 1.0000 Uani .
C17 C -0.7855(4) -0.7404(4) -0.2714(3) 0.0364 1.0000 Uani .
C18 C -0.7084(4) -0.6625(4) -0.2446(3) 0.0407 1.0000 Uani .
C19 C -0.6876(4) -0.5858(4) -0.2973(3) 0.0403 1.0000 Uani .
C20 C -0.7454(4) -0.5905(3) -0.3756(3) 0.0343 1.0000 Uani .
C21 C -1.1737(4) -0.6585(3) -0.4389(2) 0.0312 1.0000 Uani .
C22 C -1.1246(4) -0.6467(3) -0.3579(3) 0.0366 1.0000 Uani .
C23 C -1.1770(6) -0.6920(4) -0.2985(3) 0.0529 1.0000 Uani .
C24 C -1.2755(6) -0.7524(4) -0.3173(3) 0.0599 1.0000 Uani .
C25 C -1.3248(6) -0.7648(5) -0.3973(4) 0.0642 1.0000 Uani .
C26 C -1.2738(5) -0.7195(4) -0.4578(3) 0.0485 1.0000 Uani .
C27 C -1.2008(4) -0.6094(3) -0.6071(2) 0.0283 1.0000 Uani .
C28 C -1.1947(4) -0.6850(4) -0.6635(3) 0.0399 1.0000 Uani .
C29 C -1.2746(5) -0.6886(4) -0.7345(3) 0.0518 1.0000 Uani .
C30 C -1.3609(5) -0.6153(5) -0.7491(3) 0.0505 1.0000 Uani .
C31 C -1.3712(4) -0.5399(4) -0.6947(3) 0.0457 1.0000 Uani .
C32 C -1.2915(4) -0.5357(4) -0.6231(3) 0.0365 1.0000 Uani .
C33 C -1.0800(4) -0.4728(3) -0.4908(2) 0.0277 1.0000 Uani .
C34 C -1.1502(4) -0.4222(3) -0.4418(2) 0.0328 1.0000 Uani .
C35 C -1.1295(5) -0.3203(3) -0.4233(3) 0.0375 1.0000 Uani .
C36 C -1.0374(4) -0.2680(3) -0.4521(3) 0.0341 1.0000 Uani .
C37 C -0.9685(4) -0.3147(3) -0.5018(2) 0.0265 1.0000 Uani .
C38 C -0.9954(3) -0.4160(3) -0.5214(2) 0.0249 1.0000 Uani .
C39 C -0.8725(4) -0.2613(3) -0.5404(2) 0.0300 1.0000 Uani .
C40 C -0.9308(4) -0.2164(3) -0.6223(3) 0.0355 1.0000 Uani .
C41 C -0.8145(5) -0.1747(3) -0.4878(3) 0.0414 1.0000 Uani .
C42 C -0.7810(4) -0.3396(3) -0.5564(2) 0.0275 1.0000 Uani .
C43 C -0.6625(4) -0.3182(3) -0.5620(3) 0.0324 1.0000 Uani .
C44 C -0.5867(4) -0.3940(3) -0.5816(3) 0.0318 1.0000 Uani .
C45 C -0.6257(4) -0.4930(3) -0.5959(2) 0.0283 1.0000 Uani .
C46 C -0.7429(4) -0.5172(3) -0.5927(2) 0.0247 1.0000 Uani .
C47 C -0.8174(3) -0.4389(3) -0.5734(2) 0.0232 1.0000 Uani .
C48 C -0.6869(4) -0.7205(3) -0.6334(2) 0.0262 1.0000 Uani .
C49 C -0.6269(4) -0.7758(4) -0.5698(3) 0.0377 1.0000 Uani .
C50 C -0.5363(5) -0.8399(4) -0.5815(3) 0.0489 1.0000 Uani .
C51 C -0.5029(4) -0.8506(4) -0.6552(3) 0.0474 1.0000 Uani .
C52 C -0.5598(5) -0.7960(4) -0.7189(3) 0.0425 1.0000 Uani .
C53 C -0.6519(4) -0.7296(3) -0.7082(3) 0.0321 1.0000 Uani .
C54 C -0.8868(3) -0.6178(3) -0.7189(2) 0.0231 1.0000 Uani .
C55 C -0.9536(4) -0.6954(4) -0.7575(3) 0.0400 1.0000 Uani .
C56 C -1.0026(5) -0.6854(4) -0.8370(3) 0.0523 1.0000 Uani .
C57 C -0.9869(5) -0.5964(5) -0.8781(3) 0.0530 1.0000 Uani .
C58 C -0.9216(4) -0.5193(4) -0.8401(3) 0.0411 1.0000 Uani .
C59 C -0.8695(4) -0.5294(3) -0.7611(2) 0.0296 1.0000 Uani .
Cu1 Cu -0.91341(7) -0.68612(4) -0.51755(5) 0.0238 1.0000 Uani .
P2 P -0.81193(10) -0.64072(7) -0.61606(6) 0.0221 1.0000 Uani .
O1 O -0.9352(2) -0.46631(19) -0.57519(16) 0.0246 1.0000 Uani .
P1 P -1.09366(10) -0.60762(7) -0.51589(6) 0.0236 1.0000 Uani .
N2 N -0.8187(3) -0.6664(3) -0.4029(2) 0.0304 1.0000 Uani .
N1 N -0.9354(3) -0.8324(2) -0.46593(19) 0.0259 1.0000 Uani .
P3 P -1.37591(13) -1.12966(10) -0.56380(9) 0.0490 1.0000 Uani .
F5 F -1.3447(3) -1.0252(3) -0.5216(3) 0.0779 1.0000 Uani .
F6 F -1.2428(3) -1.1552(3) -0.5681(2) 0.0625 1.0000 Uani .
F4 F -1.3735(4) -1.0659(3) -0.6475(2) 0.0666 1.0000 Uani .
F2 F -1.5143(3) -1.1003(3) -0.5681(3) 0.0907 1.0000 Uani .
F3 F -1.4191(4) -1.2246(3) -0.6240(3) 0.0979 1.0000 Uani .
F1 F -1.3909(5) -1.1975(5) -0.4937(3) 0.1211 1.0000 Uani .
H11 H -0.8186 -0.9099 -0.5768 0.0474 1.0000 Uiso R
H21 H -0.7984 -0.9471 -0.7095 0.0569 1.0000 Uiso R
H41 H -0.8953 -0.9815 -0.8517 0.0707 1.0000 Uiso R
H51 H -1.0674 -1.0118 -0.9395 0.0708 1.0000 Uiso R
H61 H -1.2487 -1.0211 -0.8934 0.0630 1.0000 Uiso R
H71 H -1.2659 -0.9949 -0.7588 0.0572 1.0000 Uiso R
H91 H -1.1711 -0.9541 -0.6214 0.0458 1.0000 Uiso R
H121 H -1.1161 -1.0221 -0.4829 0.0441 1.0000 Uiso R
H131 H -1.1004 -0.9984 -0.3435 0.0436 1.0000 Uiso R
H141 H -0.9704 -0.8746 -0.2811 0.0407 1.0000 Uiso R
H171 H -0.8007 -0.7939 -0.2365 0.0419 1.0000 Uiso R
H181 H -0.6706 -0.6613 -0.1905 0.0485 1.0000 Uiso R
H191 H -0.6352 -0.5315 -0.2800 0.0482 1.0000 Uiso R
H201 H -0.7319 -0.5379 -0.4117 0.0410 1.0000 Uiso R
H221 H -1.0548 -0.6074 -0.3442 0.0463 1.0000 Uiso R
H231 H -1.1448 -0.6815 -0.2438 0.0603 1.0000 Uiso R
H241 H -1.3080 -0.7862 -0.2758 0.0737 1.0000 Uiso R
H251 H -1.3955 -0.8031 -0.4105 0.0810 1.0000 Uiso R
H261 H -1.3055 -0.7304 -0.5125 0.0587 1.0000 Uiso R
H281 H -1.1344 -0.7350 -0.6538 0.0505 1.0000 Uiso R
H291 H -1.2705 -0.7414 -0.7724 0.0628 1.0000 Uiso R
H301 H -1.4137 -0.6162 -0.7983 0.0637 1.0000 Uiso R
H311 H -1.4331 -0.4913 -0.7050 0.0559 1.0000 Uiso R
H321 H -1.2969 -0.4828 -0.5855 0.0454 1.0000 Uiso R
H341 H -1.2113 -0.4577 -0.4210 0.0413 1.0000 Uiso R
H351 H -1.1777 -0.2854 -0.3909 0.0442 1.0000 Uiso R
H361 H -1.0229 -0.1989 -0.4377 0.0411 1.0000 Uiso R
H401 H -0.8726 -0.1827 -0.6473 0.0441 1.0000 Uiso R
H402 H -0.9649 -0.2698 -0.6560 0.0441 1.0000 Uiso R
H403 H -0.9906 -0.1695 -0.6136 0.0441 1.0000 Uiso R
H411 H -0.7556 -0.1432 -0.5136 0.0517 1.0000 Uiso R
H412 H -0.8727 -0.1260 -0.4795 0.0517 1.0000 Uiso R
H413 H -0.7790 -0.2015 -0.4375 0.0517 1.0000 Uiso R
H431 H -0.6332 -0.2512 -0.5521 0.0403 1.0000 Uiso R
H441 H -0.5068 -0.3776 -0.5851 0.0389 1.0000 Uiso R
H451 H -0.5725 -0.5440 -0.6082 0.0357 1.0000 Uiso R
H491 H -0.6496 -0.7692 -0.5181 0.0470 1.0000 Uiso R
H501 H -0.4961 -0.8774 -0.5375 0.0596 1.0000 Uiso R
H511 H -0.4402 -0.8953 -0.6626 0.0579 1.0000 Uiso R
H521 H -0.5370 -0.8031 -0.7706 0.0523 1.0000 Uiso R
H531 H -0.6908 -0.6911 -0.7520 0.0394 1.0000 Uiso R
H551 H -0.9670 -0.7555 -0.7289 0.0499 1.0000 Uiso R
H561 H -1.0458 -0.7400 -0.8642 0.0641 1.0000 Uiso R
H571 H -1.0221 -0.5891 -0.9325 0.0615 1.0000 Uiso R
H581 H -0.9120 -0.4579 -0.8681 0.0506 1.0000 Uiso R
H591 H -0.8213 -0.4766 -0.7354 0.0365 1.0000 Uiso R

loop_
_atom_site_aniso_label
_atom_site_aniso_U_11
_atom_site_aniso_U_22
_atom_site_aniso_U_33
_atom_site_aniso_U_23
_atom_site_aniso_U_13
_atom_site_aniso_U_12
C1 0.057(3) 0.024(2) 0.038(2) -0.0007(17) 0.013(2) -0.0062(19)
C2 0.052(3) 0.030(2) 0.054(3) -0.004(2) 0.012(2) -0.004(2)
C3 0.057(3) 0.022(2) 0.053(3) 0.0086(19) 0.015(2) -0.0005(19)
C4 0.072(4) 0.031(2) 0.061(3) -0.008(2) 0.019(3) -0.004(2)
C5 0.098(5) 0.036(3) 0.037(3) -0.004(2) 0.010(3) 0.007(3)
C6 0.087(4) 0.031(2) 0.038(3) 0.0012(19) -0.002(3) -0.009(2)
C7 0.058(3) 0.029(2) 0.049(3) 0.004(2) -0.004(3) -0.004(2)
C8 0.048(3) 0.0132(17) 0.049(3) -0.0031(17) -0.002(2) -0.0003(16)
C9 0.047(3) 0.0226(19) 0.040(2) 0.0030(17) -0.004(2) -0.0014(18)
C10 0.056(3) 0.0157(19) 0.037(2) 0.0030(16) -0.004(2) -0.0088(17)
C11 0.040(2) 0.0194(17) 0.0276(19) 0.0039(15) -0.0006(17) -0.0024(16)
C12 0.041(2) 0.0194(19) 0.048(2) 0.0060(18) 0.000(2) -0.0059(17)
C13 0.038(2) 0.030(2) 0.040(2) 0.0128(18) 0.0095(19) -0.0046(17)
C14 0.041(2) 0.034(2) 0.0235(19) 0.0051(16) 0.0013(17) 0.0030(18)
C15 0.033(2) 0.0247(19) 0.0232(18) 0.0046(14) 0.0021(16) 0.0037(15)
C16 0.025(2) 0.028(2) 0.031(2) 0.0002(16) 0.0031(16) 0.0041(15)
C17 0.041(3) 0.037(2) 0.029(2) -0.0003(17) -0.0007(18) 0.0049(19)
C18 0.038(3) 0.046(3) 0.033(2) -0.008(2) -0.011(2) 0.009(2)
C19 0.033(2) 0.044(3) 0.044(3) -0.015(2) 0.004(2) -0.0041(19)
C20 0.033(2) 0.036(2) 0.034(2) -0.0082(18) 0.0043(18) -0.0088(18)
C21 0.040(2) 0.0264(19) 0.030(2) 0.0004(16) 0.0151(18) 0.0010(17)
C22 0.046(3) 0.035(2) 0.031(2) 0.0027(17) 0.0128(19) 0.011(2)
C23 0.090(5) 0.043(3) 0.031(3) 0.0032(19) 0.025(3) 0.014(3)
C24 0.098(5) 0.045(3) 0.046(3) 0.003(2) 0.042(3) -0.008(3)
C25 0.077(4) 0.064(4) 0.060(3) -0.005(3) 0.037(3) -0.034(3)
C26 0.059(3) 0.047(3) 0.045(3) -0.003(2) 0.022(2) -0.015(2)
C27 0.0215(19) 0.033(2) 0.030(2) 0.0040(16) 0.0045(16) -0.0066(15)
C28 0.038(3) 0.038(2) 0.041(2) -0.0057(19) -0.002(2) -0.0109(19)
C29 0.048(3) 0.056(3) 0.048(3) -0.007(2) -0.004(3) -0.016(2)
C30 0.040(3) 0.071(4) 0.035(2) 0.010(2) -0.010(2) -0.015(3)
C31 0.030(2) 0.062(3) 0.044(3) 0.016(2) 0.001(2) -0.002(2)
C32 0.032(2) 0.047(3) 0.029(2) 0.0052(18) 0.0020(18) 0.0043(19)
C33 0.034(2) 0.0258(19) 0.0236(18) 0.0025(15) 0.0044(16) 0.0019(15)
C34 0.035(2) 0.034(2) 0.031(2) 0.0065(16) 0.0109(18) 0.0079(17)
C35 0.051(3) 0.032(2) 0.033(2) 0.0007(17) 0.016(2) 0.0118(19)
C36 0.047(3) 0.022(2) 0.033(2) 0.0019(16) 0.0064(19) 0.0055(17)
C37 0.036(2) 0.0191(18) 0.0227(18) 0.0023(14) -0.0017(16) 0.0055(15)
C38 0.0247(19) 0.0282(19) 0.0218(18) 0.0013(15) 0.0035(15) 0.0022(15)
C39 0.045(3) 0.0159(18) 0.029(2) -0.0030(15) 0.0038(18) -0.0044(16)
C40 0.043(3) 0.026(2) 0.038(2) 0.0054(17) 0.007(2) 0.0028(18)
C41 0.048(3) 0.028(2) 0.046(3) -0.0093(19) 0.000(2) -0.0049(19)
C42 0.038(2) 0.0222(18) 0.0206(17) 0.0019(14) -0.0023(16) -0.0062(16)
C43 0.040(3) 0.026(2) 0.030(2) -0.0009(16) 0.0022(18) -0.0092(17)
C44 0.029(2) 0.032(2) 0.035(2) 0.0005(17) 0.0051(17) -0.0052(16)
C45 0.026(2) 0.030(2) 0.0263(18) -0.0003(15) -0.0023(15) -0.0059(16)
C46 0.029(2) 0.0251(18) 0.0203(17) 0.0024(14) 0.0044(15) -0.0046(15)
C47 0.026(2) 0.0214(18) 0.0222(17) -0.0017(13) 0.0031(14) -0.0062(14)
C48 0.026(2) 0.0206(18) 0.033(2) 0.0012(15) 0.0051(16) -0.0016(14)
C49 0.038(3) 0.041(2) 0.034(2) 0.0090(19) 0.0036(19) 0.0026(19)
C50 0.039(3) 0.047(3) 0.058(3) 0.023(2) 0.001(2) 0.013(2)
C51 0.034(3) 0.040(3) 0.071(4) 0.011(2) 0.020(2) 0.016(2)
C52 0.046(3) 0.036(2) 0.048(3) 0.002(2) 0.014(2) 0.011(2)
C53 0.030(2) 0.031(2) 0.035(2) 0.0051(17) 0.0058(17) 0.0059(17)
C54 0.0196(18) 0.0258(18) 0.0238(18) -0.0006(14) 0.0028(15) 0.0055(14)
C55 0.037(3) 0.034(2) 0.045(3) -0.0050(19) -0.007(2) -0.0003(18)
C56 0.057(3) 0.052(3) 0.044(3) -0.020(2) -0.006(3) -0.006(2)
C57 0.047(3) 0.082(4) 0.025(2) -0.011(2) -0.012(2) 0.010(3)
C58 0.041(3) 0.051(3) 0.031(2) 0.0084(19) 0.0055(19) 0.012(2)
C59 0.030(2) 0.031(2) 0.0288(19) 0.0022(16) 0.0089(17) 0.0032(16)
Cu1 0.0284(3) 0.0206(3) 0.0224(2) 0.0015(2) 0.0041(2) -0.0028(2)
P2 0.0249(5) 0.0182(4) 0.0237(4) 0.0007(3) 0.0049(4) -0.0012(3)
O1 0.0268(14) 0.0192(13) 0.0286(13) -0.0055(10) 0.0069(11) -0.0020(10)
P1 0.0255(5) 0.0228(5) 0.0231(4) 0.0010(4) 0.0061(4) -0.0024(4)
N2 0.0319(19) 0.0330(18) 0.0264(17) -0.0021(15) 0.0046(15) 0.0009(15)
N1 0.0289(18) 0.0215(15) 0.0270(16) 0.0032(12) 0.0034(13) -0.0021(12)
P3 0.0542(8) 0.0358(7) 0.0631(8) -0.0012(6) 0.0284(7) -0.0036(5)
F5 0.052(2) 0.074(3) 0.102(3) -0.042(2) -0.004(2) -0.0013(17)
F6 0.0472(18) 0.067(2) 0.071(2) 0.0048(18) -0.0011(16) 0.0208(16)
F4 0.084(3) 0.065(2) 0.0496(18) 0.0041(16) 0.0057(17) 0.0095(19)
F2 0.059(2) 0.062(2) 0.161(5) -0.027(3) 0.050(3) -0.0138(18)
F3 0.109(4) 0.076(3) 0.122(4) -0.038(3) 0.062(3) -0.038(3)
F1 0.121(4) 0.149(5) 0.095(4) 0.074(4) 0.021(3) 0.010(4)

loop_
_atom_type_symbol
_atom_type_scat_dispersion_real
_atom_type_scat_dispersion_imag
_atom_type_scat_Cromer_Mann_a1
_atom_type_scat_Cromer_Mann_b1
_atom_type_scat_Cromer_Mann_a2
_atom_type_scat_Cromer_Mann_b2
_atom_type_scat_Cromer_Mann_a3
_atom_type_scat_Cromer_Mann_b3
_atom_type_scat_Cromer_Mann_a4
_atom_type_scat_Cromer_Mann_b4
_atom_type_scat_Cromer_Mann_c
_atom_type_scat_source
C 0.0181 0.0091 2.3100 20.8439 1.0200 10.2075 1.5886 0.5687 0.8650 51.6512 0.2156 'International Tables Vol C 4.2.6.8 and 6.1.1.4'
H 0.0000 0.0000 0.4930 10.5109 0.3229 26.1257 0.1402 3.1424 0.0408 57.7998 0.0030 'International Tables Vol C 4.2.6.8 and 6.1.1.4'
N 0.0311 0.0180 12.2126 0.0057 3.1322 9.8933 2.0125 28.9975 1.1663 0.5826 -11.5290 'International Tables Vol C 4.2.6.8 and 6.1.1.4'
O 0.0492 0.0322 3.0485 13.2771 2.2868 5.7011 1.5463 0.3239 0.8670 32.9089 0.2508 'International Tables Vol C 4.2.6.8 and 6.1.1.4'
F 0.0727 0.0534 3.5392 10.2825 2.6412 4.2944 1.5170 0.2615 1.0243 26.1476 0.2776 'International Tables Vol C 4.2.6.8 and 6.1.1.4'
P 0.2955 0.4335 6.4345 1.9067 4.1791 27.1570 1.7800 0.5260 1.4908 68.1645 1.1149 'International Tables Vol C 4.2.6.8 and 6.1.1.4'
Cu -1.9646 0.5888 13.3380 3.5828 7.1676 0.2470 5.6158 11.3966 1.6735 64.8126 1.1910 'International Tables Vol C 4.2.6.8 and 6.1.1.4'

loop_
_geom_angle_atom_site_label_1
_geom_angle_atom_site_label_2
_geom_angle_atom_site_label_3
_geom_angle
_geom_angle_publ_flag
C2 C1 C10 121.8(5) yes
C2 C1 H11 119.3 no
C10 C1 H11 118.9 no
C1 C2 C3 119.0(5) yes
C1 C2 H21 120.8 no
C3 C2 H21 120.1 no
C2 C3 C4 121.4(5) yes
C2 C3 C8 120.0(5) yes
C4 C3 C8 118.5(5) yes
C3 C4 C5 118.8(6) yes
C3 C4 H41 120.7 no
C5 C4 H41 120.5 no
C4 C5 C6 120.7(5) yes
C4 C5 H51 119.4 no
C6 C5 H51 119.9 no
C5 C6 C7 122.8(5) yes
C5 C6 H61 118.6 no
C7 C6 H61 118.7 no
C6 C7 C8 116.9(5) yes
C6 C7 H71 122.0 no
C8 C7 H71 121.1 no
C7 C8 C3 122.2(5) yes
C7 C8 C9 118.5(5) yes
C3 C8 C9 119.3(4) yes
C8 C9 C10 119.5(5) yes
C8 C9 H91 120.5 no
C10 C9 H91 120.0 no
C1 C10 C9 120.3(5) yes
C1 C10 C11 118.2(4) yes
C9 C10 C11 121.4(5) yes
C10 C11 C12 121.6(4) yes
C10 C11 N1 116.6(4) yes
C12 C11 N1 121.6(4) yes
C11 C12 C13 119.1(4) yes
C11 C12 H121 120.0 no
C13 C12 H121 121.0 no
C12 C13 C14 119.5(4) yes
C12 C13 H131 120.2 no
C14 C13 H131 120.2 no
C13 C14 C15 118.7(4) yes
C13 C14 H141 120.9 no
C15 C14 H141 120.4 no
C14 C15 C16 122.6(4) yes
C14 C15 Cu1 152.3(3) yes
C16 C15 Cu1 75.8(2) yes
C14 C15 N1 121.5(4) yes
C16 C15 N1 115.9(4) yes
Cu1 C15 N1 45.20(18) yes
C15 C16 C17 122.1(4) yes
C15 C16 N2 116.0(4) yes
C17 C16 N2 121.9(4) yes
C16 C17 C18 118.7(4) yes
C16 C17 H171 120.3 no
C18 C17 H171 121.0 no
C17 C18 C19 119.5(4) yes
C17 C18 H181 120.1 no
C19 C18 H181 120.3 no
C18 C19 C20 118.3(4) yes
C18 C19 H191 120.8 no
C20 C19 H191 120.9 no
C19 C20 N2 122.9(4) yes
C19 C20 H201 118.5 no
N2 C20 H201 118.5 no
C22 C21 C26 118.7(4) yes
C22 C21 P1 118.7(3) yes
C26 C21 P1 122.1(3) yes
C21 C22 C23 120.2(5) yes
C21 C22 H221 119.6 no
C23 C22 H221 120.2 no
C22 C23 C24 121.0(5) yes
C22 C23 H231 119.6 no
C24 C23 H231 119.5 no
C23 C24 C25 119.3(5) yes
C23 C24 H241 119.9 no
C25 C24 H241 120.8 no
C24 C25 C26 120.6(6) yes
C24 C25 H251 119.8 no
C26 C25 H251 119.6 no
C21 C26 C25 120.2(5) yes
C21 C26 H261 119.2 no
C25 C26 H261 120.5 no
C28 C27 C32 118.2(4) yes
C28 C27 P1 119.5(3) yes
C32 C27 P1 122.3(3) yes
C27 C28 C29 121.3(5) yes
C27 C28 H281 119.3 no
C29 C28 H281 119.4 no
C28 C29 C30 119.3(5) yes
C28 C29 H291 120.6 no
C30 C29 H291 120.0 no
C29 C30 C31 121.4(5) yes
C29 C30 H301 119.5 no
C31 C30 H301 119.1 no
C30 C31 C32 119.7(5) yes
C30 C31 H311 120.2 no
C32 C31 H311 120.1 no
C27 C32 C31 120.0(4) yes
C27 C32 H321 119.7 no
C31 C32 H321 120.3 no
C34 C33 C38 117.2(4) yes
C34 C33 P1 124.2(3) yes
C38 C33 P1 118.7(3) yes
C33 C34 C35 119.8(4) yes
C33 C34 H341 120.0 no
C35 C34 H341 120.2 no
C34 C35 C36 120.5(4) yes
C34 C35 H351 120.1 no
C36 C35 H351 119.5 no
C35 C36 C37 121.2(4) yes
C35 C36 H361 119.5 no
C37 C36 H361 119.2 no
C36 C37 C38 116.4(4) yes
C36 C37 C39 124.5(3) yes
C38 C37 C39 119.0(4) yes
C37 C38 C33 124.7(4) yes
C37 C38 O1 119.9(4) yes
C33 C38 O1 115.4(3) yes
C37 C39 C40 108.2(4) yes
C37 C39 C41 111.9(4) yes
C40 C39 C41 108.7(3) yes
C37 C39 C42 108.7(3) yes
C40 C39 C42 108.3(3) yes
C41 C39 C42 110.9(4) yes
C39 C40 H401 109.6 no
C39 C40 H402 109.4 no
H401 C40 H402 109.5 no
C39 C40 H403 109.4 no
H401 C40 H403 109.5 no
H402 C40 H403 109.5 no
C39 C41 H411 109.5 no
C39 C41 H412 109.6 no
H411 C41 H412 109.5 no
C39 C41 H413 109.3 no
H411 C41 H413 109.5 no
H412 C41 H413 109.5 no
C39 C42 C43 125.1(4) yes
C39 C42 C47 118.8(4) yes
C43 C42 C47 115.9(4) yes
C42 C43 C44 121.0(4) yes
C42 C43 H431 119.6 no
C44 C43 H431 119.4 no
C43 C44 C45 121.2(4) yes
C43 C44 H441 119.4 no
C45 C44 H441 119.4 no
C44 C45 C46 119.8(4) yes
C44 C45 H451 120.1 no
C46 C45 H451 120.1 no
C45 C46 C47 117.6(4) yes
C45 C46 P2 125.8(3) yes
C47 C46 P2 116.4(3) yes
C46 C47 C42 124.3(4) yes
C46 C47 O1 115.1(3) yes
C42 C47 O1 120.5(4) yes
C49 C48 C53 118.7(4) yes
C49 C48 P2 119.0(3) yes
C53 C48 P2 122.3(3) yes
C48 C49 C50 120.4(4) yes
C48 C49 H491 119.2 no
C50 C49 H491 120.3 no
C49 C50 C51 121.1(4) yes
C49 C50 H501 119.5 no
C51 C50 H501 119.3 no
C50 C51 C52 119.7(4) yes
C50 C51 H511 120.4 no
C52 C51 H511 119.9 no
C51 C52 C53 120.1(5) yes
C51 C52 H521 120.2 no
C53 C52 H521 119.7 no
C52 C53 C48 119.9(4) yes
C52 C53 H531 120.3 no
C48 C53 H531 119.8 no
C55 C54 C59 119.3(4) yes
C55 C54 P2 118.0(3) yes
C59 C54 P2 122.4(3) yes
C54 C55 C56 120.2(5) yes
C54 C55 H551 119.8 no
C56 C55 H551 119.9 no
C55 C56 C57 120.1(5) yes
C55 C56 H561 120.2 no
C57 C56 H561 119.7 no
C56 C57 C58 119.9(4) yes
C56 C57 H571 120.0 no
C58 C57 H571 120.1 no
C57 C58 C59 120.5(5) yes
C57 C58 H581 119.8 no
C59 C58 H581 119.7 no
C54 C59 C58 119.9(4) yes
C54 C59 H591 119.8 no
C58 C59 H591 120.3 no
C15 Cu1 P2 145.07(9) yes
C15 Cu1 P1 97.95(9) yes
P2 Cu1 P1 116.83(4) yes
C15 Cu1 N2 55.17(13) yes
P2 Cu1 N2 113.47(10) yes
P1 Cu1 N2 105.84(10) yes
C15 Cu1 N1 26.62(12) yes
P2 Cu1 N1 130.15(10) yes
P1 Cu1 N1 103.74(10) yes
N2 Cu1 N1 79.16(14) yes
C54 P2 C48 101.99(17) yes
C54 P2 C46 100.51(17) yes
C48 P2 C46 102.86(18) yes
C54 P2 Cu1 121.43(13) yes
C48 P2 Cu1 117.88(13) yes
C46 P2 Cu1 109.43(12) yes
C47 O1 C38 115.8(3) yes
C33 P1 C21 103.09(19) yes
C33 P1 C27 103.42(19) yes
C21 P1 C27 104.49(19) yes
C33 P1 Cu1 113.08(14) yes
C21 P1 Cu1 112.88(14) yes
C27 P1 Cu1 118.29(14) yes
C16 N2 C20 118.6(4) yes
C16 N2 Cu1 112.9(3) yes
C20 N2 Cu1 128.4(3) yes
C15 N1 C11 119.4(3) yes
C15 N1 Cu1 108.2(2) yes
C11 N1 Cu1 125.8(3) yes
F5 P3 F6 93.0(2) yes
F5 P3 F4 84.8(2) yes
F6 P3 F4 85.9(2) yes
F5 P3 F2 88.0(2) yes
F6 P3 F2 174.6(3) yes
F4 P3 F2 89.0(2) yes
F5 P3 F3 168.1(3) yes
F6 P3 F3 90.7(2) yes
F4 P3 F3 84.3(2) yes
F2 P3 F3 87.3(3) yes
F5 P3 F1 102.1(3) yes
F6 P3 F1 97.7(3) yes
F4 P3 F1 172.0(3) yes
F2 P3 F1 87.2(3) yes
F3 P3 F1 88.5(3) yes

loop_
_geom_bond_atom_site_label_1
_geom_bond_atom_site_label_2
_geom_bond_distance
_geom_bond_publ_flag
C1 C2 1.383(7) yes
C1 C10 1.412(7) yes
C1 H11 0.950 no
C2 C3 1.411(8) yes
C2 H21 0.950 no
C3 C4 1.440(8) yes
C3 C8 1.400(7) yes
C4 C5 1.364(9) yes
C4 H41 0.950 no
C5 C6 1.397(9) yes
C5 H51 0.950 no
C6 C7 1.373(7) yes
C6 H61 0.950 no
C7 C8 1.406(7) yes
C7 H71 0.950 no
C8 C9 1.460(7) yes
C9 C10 1.352(6) yes
C9 H91 0.950 no
C10 C11 1.506(6) yes
C11 C12 1.387(6) yes
C11 N1 1.337(5) yes
C12 C13 1.383(7) yes
C12 H121 0.950 no
C13 C14 1.379(6) yes
C13 H131 0.950 no
C14 C15 1.392(6) yes
C14 H141 0.950 no
C15 C16 1.479(6) yes
C15 Cu1 2.870(4) yes
C15 N1 1.353(5) yes
C16 C17 1.397(6) yes
C16 N2 1.347(5) yes
C17 C18 1.383(7) yes
C17 H171 0.950 no
C18 C19 1.388(7) yes
C18 H181 0.950 no
C19 C20 1.386(6) yes
C19 H191 0.950 no
C20 N2 1.340(6) yes
C20 H201 0.950 no
C21 C22 1.406(6) yes
C21 C26 1.395(7) yes
C21 P1 1.824(4) yes
C22 C23 1.378(7) yes
C22 H221 0.950 no
C23 C24 1.376(9) yes
C23 H231 0.950 no
C24 C25 1.391(9) yes
C24 H241 0.950 no
C25 C26 1.384(7) yes
C25 H251 0.950 no
C26 H261 0.950 no
C27 C28 1.386(6) yes
C27 C32 1.416(6) yes
C27 P1 1.817(4) yes
C28 C29 1.393(7) yes
C28 H281 0.950 no
C29 C30 1.375(8) yes
C29 H291 0.950 no
C30 C31 1.369(8) yes
C30 H301 0.950 no
C31 C32 1.400(7) yes
C31 H311 0.950 no
C32 H321 0.950 no
C33 C34 1.404(6) yes
C33 C38 1.383(6) yes
C33 P1 1.826(4) yes
C34 C35 1.390(6) yes
C34 H341 0.950 no
C35 C36 1.404(7) yes
C35 H351 0.950 no
C36 C37 1.379(6) yes
C36 H361 0.950 no
C37 C38 1.397(5) yes
C37 C39 1.529(6) yes
C38 O1 1.386(5) yes
C39 C40 1.558(6) yes
C39 C41 1.532(5) yes
C39 C42 1.521(6) yes
C40 H401 0.950 no
C40 H402 0.950 no
C40 H403 0.950 no
C41 H411 0.950 no
C41 H412 0.950 no
C41 H413 0.950 no
C42 C43 1.401(6) yes
C42 C47 1.390(5) yes
C43 C44 1.393(6) yes
C43 H431 0.950 no
C44 C45 1.387(6) yes
C44 H441 0.950 no
C45 C46 1.386(6) yes
C45 H451 0.950 no
C46 C47 1.406(6) yes
C46 P2 1.825(4) yes
C47 O1 1.391(5) yes
C48 C49 1.389(6) yes
C48 C53 1.384(6) yes
C48 P2 1.832(4) yes
C49 C50 1.374(7) yes
C49 H491 0.950 no
C50 C51 1.360(8) yes
C50 H501 0.950 no
C51 C52 1.373(7) yes
C51 H511 0.950 no
C52 C53 1.403(6) yes
C52 H521 0.950 no
C53 H531 0.950 no
C54 C55 1.379(6) yes
C54 C59 1.393(6) yes
C54 P2 1.840(4) yes
C55 C56 1.378(8) yes
C55 H551 0.950 no
C56 C57 1.388(9) yes
C56 H561 0.950 no
C57 C58 1.361(8) yes
C57 H571 0.950 no
C58 C59 1.382(6) yes
C58 H581 0.950 no
C59 H591 0.950 no
Cu1 P2 2.2453(10) yes
Cu1 P1 2.3101(11) yes
Cu1 N2 2.085(4) yes
Cu1 N1 2.143(3) yes
P3 F5 1.565(4) yes
P3 F6 1.572(4) yes
P3 F4 1.645(4) yes
P3 F2 1.620(4) yes
P3 F3 1.638(4) yes
P3 F1 1.512(4) yes

loop_
_geom_hbond_atom_site_label_D
_geom_hbond_atom_site_label_H
_geom_hbond_atom_site_label_A
_geom_hbond_site_symmetry_A
_geom_hbond_angle_DHA
_geom_hbond_distance_DH
_geom_hbond_distance_HA
_geom_hbond_distance_DA
_geom_hbond_publ_flag
C57 H571 C44 2_444 167 0.95 2.52 3.452(7) yes
